data_1505577
loop_
_publ_author_name
'Hatano, Manabu'
'Takagi, Eri'
'Ishihara, Kazuaki'

_publ_section_title
;
 Sodium phenoxide-phosphine oxides as extremely active Lewis base
 catalysts for the Mukaiyama aldol reaction with ketones.
;
_journal_issue 22
_journal_name_full 'Organic letters'
_journal_page_first 4527
_journal_page_last 4530
_journal_paper_doi 10.1021/ol702052r
_journal_volume 9
_journal_year 2007
_chemical_formula_sum 'C60 H48 Li O11 P4'
_chemical_formula_weight 1075.80
_chemical_name_common 'lithium-1,2-bis(diphenylphosphoryl)benzene 1:2 complex'
_chemical_name_systematic
; 
 ? 
;
_space_group_IT_number 14
_symmetry_cell_setting monoclinic
_symmetry_space_group_name_Hall '-P 2ybc'
_symmetry_space_group_name_H-M 'P 1 21/c 1'
_atom_sites_solution_hydrogens geom
_atom_sites_solution_primary direct
_atom_sites_solution_secondary difmap
_audit_creation_method SHELXL-97
_cell_angle_alpha 90.00
_cell_angle_beta 115.595(5)
_cell_angle_gamma 90.00
_cell_formula_units_Z 4
_cell_length_a 18.691(5)
_cell_length_b 20.136(6)
_cell_length_c 18.096(5)
_cell_measurement_temperature 223(2)
_cell_volume 6142(3)
_computing_cell_refinement 'Bruker SMART'
_computing_data_collection 'Bruker SMART'
_computing_data_reduction 'Bruker SAINT'
_computing_molecular_graphics 'Bruker SHELXL'
_computing_publication_material 'Bruker SHELXL'
_computing_structure_refinement 'SHELXL-97 (Sheldrick, 1997)'
_computing_structure_solution 'SHELXS-97 (Sheldrick, 1990)'
_diffrn_ambient_temperature 223(2)
_diffrn_detector_area_resol_mean 8.366
_diffrn_measured_fraction_theta_full 0.958
_diffrn_measured_fraction_theta_max 0.958
_diffrn_measurement_device_type 'CCD area detector'
_diffrn_measurement_method 'phi and omega scan'
_diffrn_radiation_monochromator graphite
_diffrn_radiation_source 'fine-focus sealed tube'
_diffrn_radiation_type MoK\a
_diffrn_radiation_wavelength 0.71073
_diffrn_reflns_av_R_equivalents 0.1220
_diffrn_reflns_av_sigmaI/netI 0.1847
_diffrn_reflns_limit_h_max 25
_diffrn_reflns_limit_h_min -24
_diffrn_reflns_limit_k_max 27
_diffrn_reflns_limit_k_min -25
_diffrn_reflns_limit_l_max 24
_diffrn_reflns_limit_l_min -21
_diffrn_reflns_number 42034
_diffrn_reflns_theta_full 29.39
_diffrn_reflns_theta_max 29.39
_diffrn_reflns_theta_min 1.65
_diffrn_standards_decay_% 0
_exptl_absorpt_coefficient_mu 0.177
_exptl_absorpt_correction_T_max 0.9325
_exptl_absorpt_correction_T_min 0.9167
_exptl_absorpt_correction_type empirical
_exptl_absorpt_process_details 'Bruker SADABS'
_exptl_crystal_colour colorless
_exptl_crystal_density_diffrn 1.163
_exptl_crystal_density_method 'not measured'
_exptl_crystal_description prism
_exptl_crystal_F_000 2236
_exptl_crystal_size_max 0.50
_exptl_crystal_size_mid 0.40
_exptl_crystal_size_min 0.40
_refine_diff_density_max 2.058
_refine_diff_density_min -0.636
_refine_diff_density_rms 0.176
_refine_ls_extinction_method none
_refine_ls_goodness_of_fit_ref 1.584
_refine_ls_hydrogen_treatment mixed
_refine_ls_matrix_type full
_refine_ls_number_parameters 685
_refine_ls_number_reflns 16222
_refine_ls_number_restraints 0
_refine_ls_restrained_S_all 1.584
_refine_ls_R_factor_all 0.2656
_refine_ls_R_factor_gt 0.1262
_refine_ls_shift/su_max 0.870
_refine_ls_shift/su_mean 0.036
_refine_ls_structure_factor_coef Fsqd
_refine_ls_weighting_details 'calc w=1/[\s^2^(Fo^2^)+(0.1000P)^2^+0.0000P] where P=(Fo^2^+2Fc^2^)/3'
_refine_ls_weighting_scheme calc
_refine_ls_wR_factor_gt 0.3283
_refine_ls_wR_factor_ref 0.3725
_reflns_number_gt 6590
_reflns_number_total 16222
_reflns_threshold_expression >2sigma(I)
_cod_data_source_file ol702052r-file001.cif
_cod_data_source_block pholia1
_cod_original_sg_symbol_H-M P21/c
_cod_database_code 1505577

loop_
_symmetry_equiv_pos_as_xyz
'x, y, z'
'-x, y+1/2, -z+1/2'
'-x, -y, -z'
'x, -y-1/2, z-1/2'

loop_
_atom_site_label
_atom_site_type_symbol
_atom_site_fract_x
_atom_site_fract_y
_atom_site_fract_z
_atom_site_U_iso_or_equiv
_atom_site_adp_type
_atom_site_occupancy
_atom_site_symmetry_multiplicity
_atom_site_calc_flag
_atom_site_refinement_flags
Li1 Li 0.3944(7) 0.1018(6) 0.1414(7) 0.036(3) Uani 1 1 d .
O1 O 0.3969(3) 0.0141(2) 0.1029(3) 0.0310(10) Uani 1 1 d .
P1 P 0.45614(11) -0.03724(8) 0.14840(10) 0.0302(4) Uani 1 1 d .
P2 P 0.58419(10) 0.09089(9) 0.24900(10) 0.0290(4) Uani 1 1 d .
O2 O 0.4992(2) 0.1000(2) 0.2288(3) 0.0296(10) Uani 1 1 d .
C1 C 0.5516(4) -0.0237(3) 0.1467(4) 0.0308(15) Uani 1 1 d .
C2 C 0.6029(4) 0.0292(3) 0.1863(4) 0.0301(15) Uani 1 1 d .
C3 C 0.6743(4) 0.0345(4) 0.1808(4) 0.0414(18) Uani 1 1 d .
H3A H 0.7100 0.0684 0.2096 0.050 Uiso 1 1 calc R
C4 C 0.6946(5) -0.0099(4) 0.1331(4) 0.0419(18) Uani 1 1 d .
H4A H 0.7436 -0.0063 0.1305 0.050 Uiso 1 1 calc R
C5 C 0.6414(5) -0.0589(4) 0.0900(5) 0.049(2) Uani 1 1 d .
H5A H 0.6526 -0.0871 0.0549 0.058 Uiso 1 1 calc R
C6 C 0.5716(4) -0.0668(3) 0.0982(4) 0.0380(17) Uani 1 1 d .
H6A H 0.5371 -0.1017 0.0705 0.046 Uiso 1 1 calc R
C7 C 0.4201(4) -0.1166(3) 0.1015(4) 0.0344(16) Uani 1 1 d .
C8 C 0.3828(5) -0.1183(4) 0.0164(5) 0.055(2) Uani 1 1 d .
H8A H 0.3817 -0.0799 -0.0136 0.067 Uiso 1 1 calc R
C9 C 0.3472(6) -0.1763(4) -0.0249(5) 0.062(2) Uani 1 1 d .
H9A H 0.3208 -0.1772 -0.0825 0.074 Uiso 1 1 calc R
C10 C 0.3517(5) -0.2328(4) 0.0211(5) 0.058(2) Uani 1 1 d .
H10A H 0.3280 -0.2724 -0.0059 0.070 Uiso 1 1 calc R
C11 C 0.3896(6) -0.2319(4) 0.1044(5) 0.059(2) Uani 1 1 d .
H11A H 0.3925 -0.2707 0.1345 0.071 Uiso 1 1 calc R
C12 C 0.4240(5) -0.1737(3) 0.1444(4) 0.0425(18) Uani 1 1 d .
H12A H 0.4504 -0.1733 0.2019 0.051 Uiso 1 1 calc R
C13 C 0.4736(4) -0.0469(3) 0.2535(4) 0.0299(15) Uani 1 1 d .
C14 C 0.4157(4) -0.0256(3) 0.2774(4) 0.0333(15) Uani 1 1 d .
H14A H 0.3688 -0.0061 0.2388 0.040 Uiso 1 1 calc R
C15 C 0.4270(5) -0.0332(3) 0.3566(4) 0.0386(17) Uani 1 1 d .
H15A H 0.3873 -0.0198 0.3722 0.046 Uiso 1 1 calc R
C16 C 0.4966(5) -0.0604(4) 0.4137(4) 0.0451(19) Uani 1 1 d .
H16A H 0.5051 -0.0639 0.4687 0.054 Uiso 1 1 calc R
C17 C 0.5531(5) -0.0824(4) 0.3912(4) 0.0414(18) Uani 1 1 d .
H17A H 0.5996 -0.1026 0.4299 0.050 Uiso 1 1 calc R
C18 C 0.5416(4) -0.0747(3) 0.3105(4) 0.0372(17) Uani 1 1 d .
H18A H 0.5812 -0.0888 0.2950 0.045 Uiso 1 1 calc R
C19 C 0.6247(4) 0.1670(4) 0.2331(4) 0.0335(16) Uani 1 1 d .
C20 C 0.5746(4) 0.2114(3) 0.1788(4) 0.0387(17) Uani 1 1 d .
H20A H 0.5207 0.2003 0.1490 0.046 Uiso 1 1 calc R
C21 C 0.6017(5) 0.2735(4) 0.1666(5) 0.048(2) Uani 1 1 d .
H21A H 0.5662 0.3041 0.1296 0.058 Uiso 1 1 calc R
C22 C 0.6785(6) 0.2889(4) 0.2079(6) 0.061(2) Uani 1 1 d .
H22A H 0.6969 0.3300 0.1985 0.073 Uiso 1 1 calc R
C23 C 0.7320(5) 0.2448(5) 0.2647(6) 0.059(2) Uani 1 1 d .
H23A H 0.7855 0.2567 0.2945 0.071 Uiso 1 1 calc R
C24 C 0.7053(5) 0.1843(4) 0.2763(5) 0.0479(19) Uani 1 1 d .
H24A H 0.7410 0.1540 0.3135 0.057 Uiso 1 1 calc R
C25 C 0.6408(4) 0.0669(3) 0.3539(4) 0.0314(15) Uani 1 1 d .
C26 C 0.6142(5) 0.0887(3) 0.4096(4) 0.0382(17) Uani 1 1 d .
H26A H 0.5675 0.1140 0.3922 0.046 Uiso 1 1 calc R
C27 C 0.6568(6) 0.0730(4) 0.4918(5) 0.054(2) Uani 1 1 d .
H27A H 0.6394 0.0885 0.5302 0.064 Uiso 1 1 calc R
C28 C 0.7228(6) 0.0357(5) 0.5173(5) 0.058(2) Uani 1 1 d .
H28A H 0.7510 0.0252 0.5732 0.069 Uiso 1 1 calc R
C29 C 0.7491(5) 0.0129(5) 0.4618(5) 0.064(3) Uani 1 1 d .
H29A H 0.7948 -0.0138 0.4797 0.077 Uiso 1 1 calc R
C30 C 0.7092(4) 0.0287(4) 0.3804(4) 0.049(2) Uani 1 1 d .
H30A H 0.7280 0.0137 0.3428 0.058 Uiso 1 1 calc R
P3 P 0.31533(10) 0.21519(8) 0.02398(10) 0.0276(4) Uani 1 1 d .
O3 O 0.3841(3) 0.1701(2) 0.0652(3) 0.0305(10) Uani 1 1 d .
P4 P 0.20896(10) 0.10214(9) 0.08269(10) 0.0313(4) Uani 1 1 d .
O4 O 0.2918(2) 0.1104(2) 0.1419(3) 0.0321(10) Uani 1 1 d .
C31 C 0.2286(4) 0.1707(3) -0.0458(4) 0.0298(14) Uani 1 1 d .
C32 C 0.1901(4) 0.1192(3) -0.0224(4) 0.0326(15) Uani 1 1 d .
C33 C 0.1315(4) 0.0829(4) -0.0826(4) 0.0398(17) Uani 1 1 d .
H33A H 0.1070 0.0482 -0.0673 0.048 Uiso 1 1 calc R
C34 C 0.1076(4) 0.0959(4) -0.1645(4) 0.048(2) Uani 1 1 d .
H34A H 0.0659 0.0710 -0.2036 0.057 Uiso 1 1 calc R
C35 C 0.1420(4) 0.1426(4) -0.1896(4) 0.0434(19) Uani 1 1 d .
H35A H 0.1258 0.1499 -0.2459 0.052 Uiso 1 1 calc R
C36 C 0.2035(4) 0.1814(4) -0.1306(4) 0.0408(18) Uani 1 1 d .
H36A H 0.2279 0.2147 -0.1481 0.049 Uiso 1 1 calc R
C37 C 0.2912(4) 0.2626(3) 0.0948(4) 0.0317(15) Uani 1 1 d .
C38 C 0.3483(5) 0.2653(3) 0.1759(4) 0.0388(17) Uani 1 1 d .
H38A H 0.3953 0.2404 0.1929 0.047 Uiso 1 1 calc R
C39 C 0.3351(6) 0.3050(4) 0.2308(5) 0.053(2) Uani 1 1 d .
H39A H 0.3721 0.3057 0.2862 0.063 Uiso 1 1 calc R
C40 C 0.2687(6) 0.3430(4) 0.2049(5) 0.055(2) Uani 1 1 d .
H40A H 0.2614 0.3716 0.2421 0.066 Uiso 1 1 calc R
C41 C 0.2118(5) 0.3402(4) 0.1250(5) 0.055(2) Uani 1 1 d .
H41A H 0.1652 0.3655 0.1083 0.066 Uiso 1 1 calc R
C42 C 0.2238(5) 0.2996(4) 0.0690(5) 0.0431(18) Uani 1 1 d .
H42A H 0.1858 0.2977 0.0141 0.052 Uiso 1 1 calc R
C43 C 0.3382(4) 0.2741(3) -0.0379(4) 0.0325(15) Uani 1 1 d .
C44 C 0.4086(4) 0.2617(4) -0.0469(4) 0.0420(18) Uani 1 1 d .
H44A H 0.4402 0.2245 -0.0222 0.050 Uiso 1 1 calc R
C45 C 0.4301(5) 0.3057(4) -0.0930(5) 0.055(2) Uani 1 1 d .
H45A H 0.4771 0.2981 -0.0988 0.066 Uiso 1 1 calc R
C46 C 0.3845(5) 0.3595(4) -0.1300(5) 0.050(2) Uani 1 1 d .
H46A H 0.3986 0.3873 -0.1633 0.059 Uiso 1 1 calc R
C47 C 0.3182(5) 0.3732(4) -0.1187(4) 0.048(2) Uani 1 1 d .
H47A H 0.2884 0.4115 -0.1422 0.058 Uiso 1 1 calc R
C48 C 0.2942(4) 0.3303(3) -0.0723(4) 0.0367(16) Uani 1 1 d .
H48A H 0.2485 0.3398 -0.0648 0.044 Uiso 1 1 calc R
C49 C 0.1753(4) 0.0181(4) 0.0824(4) 0.0384(17) Uani 1 1 d .
C50 C 0.2226(5) -0.0328(4) 0.0776(5) 0.0447(18) Uani 1 1 d .
H50A H 0.2696 -0.0234 0.0726 0.054 Uiso 1 1 calc R
C51 C 0.2003(5) -0.0964(4) 0.0802(6) 0.063(2) Uani 1 1 d .
H51A H 0.2328 -0.1311 0.0776 0.076 Uiso 1 1 calc R
C52 C 0.1322(6) -0.1115(5) 0.0866(6) 0.074(3) Uani 1 1 d .
H52A H 0.1191 -0.1561 0.0903 0.089 Uiso 1 1 calc R
C53 C 0.0835(5) -0.0625(5) 0.0876(7) 0.075(3) Uani 1 1 d .
H53A H 0.0353 -0.0727 0.0895 0.090 Uiso 1 1 calc R
C54 C 0.1049(5) 0.0027(4) 0.0858(6) 0.059(2) Uani 1 1 d .
H54A H 0.0713 0.0370 0.0870 0.071 Uiso 1 1 calc R
C55 C 0.1416(4) 0.1546(4) 0.1020(4) 0.0364(16) Uani 1 1 d .
C56 C 0.1561(5) 0.1634(4) 0.1837(5) 0.052(2) Uani 1 1 d .
H56A H 0.1997 0.1427 0.2259 0.062 Uiso 1 1 calc R
C57 C 0.1054(5) 0.2030(5) 0.2016(6) 0.065(3) Uani 1 1 d .
H57A H 0.1132 0.2082 0.2562 0.078 Uiso 1 1 calc R
C58 C 0.0438(5) 0.2347(6) 0.1399(7) 0.078(3) Uani 1 1 d .
H58A H 0.0103 0.2625 0.1525 0.094 Uiso 1 1 calc R
C59 C 0.0307(5) 0.2266(5) 0.0622(6) 0.067(3) Uani 1 1 d .
H59A H -0.0126 0.2482 0.0206 0.081 Uiso 1 1 calc R
C60 C 0.0790(5) 0.1876(4) 0.0419(5) 0.057(2) Uani 1 1 d .
H60A H 0.0696 0.1832 -0.0132 0.068 Uiso 1 1 calc R
O5 O 0.0970(7) 0.0337(7) 0.2908(7) 0.167(4) Uani 1 1 d .
O6 O 0.0878(5) 0.1511(7) 0.3853(5) 0.159(5) Uani 1 1 d .
O7 O 0.0602(6) 0.0660(7) 0.4917(7) 0.180(5) Uani 1 1 d .
O8 O 0.1244(7) 0.5066(9) 0.1606(9) 0.220(7) Uani 1 1 d .
O9 O 0.0323(8) 0.7473(10) 0.1675(9) 0.238(7) Uani 1 1 d .
O10 O 0.2185(7) 0.9728(8) 0.2790(6) 0.184(5) Uani 1 1 d .
O11 O 0.0291(11) 0.5517(18) -0.1370(11) 0.52(3) Uani 1 1 d .

loop_
_atom_site_aniso_label
_atom_site_aniso_U_11
_atom_site_aniso_U_22
_atom_site_aniso_U_33
_atom_site_aniso_U_23
_atom_site_aniso_U_13
_atom_site_aniso_U_12
Li1 0.051(7) 0.033(7) 0.029(6) 0.004(5) 0.022(5) 0.005(5)
O1 0.047(3) 0.016(2) 0.031(2) 0.0024(18) 0.018(2) 0.0050(19)
P1 0.0501(11) 0.0200(8) 0.0246(9) 0.0019(7) 0.0200(8) 0.0054(8)
P2 0.0382(10) 0.0269(9) 0.0250(9) 0.0004(7) 0.0165(8) 0.0046(7)
O2 0.033(2) 0.023(2) 0.032(2) 0.0020(18) 0.013(2) 0.0027(19)
C1 0.051(4) 0.026(4) 0.020(3) 0.009(3) 0.020(3) 0.012(3)
C2 0.037(4) 0.033(4) 0.023(3) 0.006(3) 0.016(3) 0.006(3)
C3 0.055(5) 0.038(4) 0.043(4) 0.001(3) 0.032(4) 0.001(4)
C4 0.052(5) 0.046(5) 0.038(4) 0.010(3) 0.029(4) 0.013(4)
C5 0.083(6) 0.041(5) 0.040(4) 0.014(4) 0.044(4) 0.029(4)
C6 0.058(5) 0.028(4) 0.034(4) 0.006(3) 0.025(4) 0.013(3)
C7 0.055(5) 0.024(3) 0.027(4) 0.000(3) 0.021(3) 0.003(3)
C8 0.093(7) 0.025(4) 0.040(5) 0.000(3) 0.021(4) -0.001(4)
C9 0.107(7) 0.032(5) 0.042(5) -0.010(4) 0.028(5) -0.001(5)
C10 0.090(7) 0.031(4) 0.062(6) -0.017(4) 0.040(5) -0.014(4)
C11 0.113(7) 0.031(4) 0.052(5) -0.007(4) 0.053(5) -0.013(5)
C12 0.073(5) 0.026(4) 0.038(4) 0.000(3) 0.032(4) -0.002(4)
C13 0.048(4) 0.022(3) 0.022(3) -0.001(2) 0.017(3) 0.004(3)
C14 0.041(4) 0.031(4) 0.031(4) 0.002(3) 0.019(3) 0.005(3)
C15 0.063(5) 0.030(4) 0.035(4) 0.002(3) 0.032(4) -0.002(3)
C16 0.083(6) 0.032(4) 0.030(4) 0.003(3) 0.034(4) 0.000(4)
C17 0.056(5) 0.031(4) 0.034(4) 0.014(3) 0.016(4) 0.007(3)
C18 0.060(5) 0.023(4) 0.034(4) 0.003(3) 0.025(4) 0.012(3)
C19 0.034(4) 0.041(4) 0.028(4) -0.004(3) 0.016(3) 0.000(3)
C20 0.047(4) 0.028(4) 0.044(4) 0.000(3) 0.023(4) 0.002(3)
C21 0.064(5) 0.037(5) 0.052(5) 0.007(4) 0.034(4) 0.002(4)
C22 0.071(6) 0.034(5) 0.085(7) -0.004(5) 0.041(5) -0.012(4)
C23 0.045(5) 0.053(6) 0.079(6) -0.011(5) 0.027(5) -0.019(4)
C24 0.048(5) 0.051(5) 0.046(5) -0.004(4) 0.021(4) -0.003(4)
C25 0.039(4) 0.030(4) 0.026(3) 0.001(3) 0.015(3) 0.003(3)
C26 0.064(5) 0.028(4) 0.031(4) 0.002(3) 0.028(4) -0.001(3)
C27 0.092(7) 0.041(5) 0.040(5) 0.000(4) 0.040(5) -0.010(5)
C28 0.077(6) 0.060(6) 0.029(4) 0.013(4) 0.017(4) -0.003(5)
C29 0.049(5) 0.076(7) 0.054(6) 0.024(5) 0.008(4) 0.012(5)
C30 0.042(4) 0.069(6) 0.033(4) 0.008(4) 0.015(4) 0.018(4)
P3 0.0372(10) 0.0214(8) 0.0250(9) 0.0002(7) 0.0141(7) 0.0006(7)
O3 0.043(3) 0.019(2) 0.032(2) 0.0038(18) 0.018(2) 0.0018(19)
P4 0.0351(10) 0.0310(10) 0.0291(9) 0.0027(7) 0.0152(8) 0.0023(8)
O4 0.033(3) 0.033(3) 0.031(2) 0.0051(19) 0.014(2) 0.001(2)
C31 0.038(4) 0.022(3) 0.033(4) 0.002(3) 0.019(3) 0.002(3)
C32 0.038(4) 0.028(4) 0.032(4) 0.000(3) 0.016(3) 0.003(3)
C33 0.039(4) 0.040(4) 0.040(4) -0.010(3) 0.016(3) -0.010(3)
C34 0.041(4) 0.060(6) 0.032(4) -0.011(4) 0.007(3) -0.005(4)
C35 0.039(4) 0.062(5) 0.023(4) 0.005(3) 0.008(3) -0.013(4)
C36 0.056(5) 0.040(4) 0.027(4) -0.002(3) 0.018(3) 0.002(4)
C37 0.046(4) 0.023(3) 0.030(4) 0.003(3) 0.020(3) 0.002(3)
C38 0.063(5) 0.028(4) 0.029(4) -0.001(3) 0.023(4) -0.004(3)
C39 0.090(7) 0.045(5) 0.036(4) -0.011(4) 0.039(5) -0.021(5)
C40 0.094(7) 0.045(5) 0.047(5) -0.020(4) 0.050(5) -0.017(5)
C41 0.082(6) 0.038(5) 0.066(6) -0.001(4) 0.050(5) 0.009(4)
C42 0.060(5) 0.040(4) 0.039(4) 0.005(3) 0.032(4) 0.008(4)
C43 0.052(4) 0.022(3) 0.027(3) -0.005(3) 0.020(3) -0.005(3)
C44 0.053(5) 0.035(4) 0.047(4) -0.003(3) 0.031(4) -0.008(3)
C45 0.080(6) 0.040(5) 0.070(6) -0.002(4) 0.055(5) -0.014(4)
C46 0.075(6) 0.039(5) 0.043(5) 0.002(4) 0.033(4) -0.015(4)
C47 0.074(6) 0.027(4) 0.030(4) 0.006(3) 0.009(4) -0.009(4)
C48 0.046(4) 0.032(4) 0.029(4) 0.007(3) 0.013(3) 0.004(3)
C49 0.032(4) 0.034(4) 0.046(4) 0.006(3) 0.014(3) -0.002(3)
C50 0.052(5) 0.029(4) 0.062(5) 0.000(4) 0.032(4) -0.003(3)
C51 0.061(6) 0.041(5) 0.084(7) 0.000(5) 0.028(5) -0.002(4)
C52 0.071(7) 0.039(6) 0.108(9) 0.017(5) 0.034(6) -0.008(5)
C53 0.052(6) 0.056(6) 0.114(9) 0.018(6) 0.033(6) -0.007(5)
C54 0.053(5) 0.040(5) 0.085(7) 0.017(4) 0.030(5) 0.006(4)
C55 0.040(4) 0.034(4) 0.037(4) 0.001(3) 0.018(3) -0.001(3)
C56 0.050(5) 0.068(6) 0.038(4) -0.009(4) 0.019(4) 0.003(4)
C57 0.061(6) 0.088(8) 0.060(6) -0.033(5) 0.039(5) -0.012(5)
C58 0.048(6) 0.094(8) 0.097(9) -0.040(7) 0.035(6) 0.006(5)
C59 0.052(5) 0.086(8) 0.057(6) -0.013(5) 0.017(5) 0.023(5)
C60 0.044(5) 0.067(6) 0.048(5) -0.008(4) 0.009(4) 0.022(4)
O5 0.192(11) 0.174(12) 0.158(10) 0.022(8) 0.097(9) 0.022(9)
O6 0.096(6) 0.280(15) 0.086(7) -0.025(8) 0.024(5) -0.048(8)
O7 0.107(7) 0.244(15) 0.168(11) -0.074(10) 0.040(7) -0.009(8)
O8 0.141(9) 0.32(2) 0.200(14) 0.096(13) 0.072(9) 0.086(11)
O9 0.203(12) 0.32(2) 0.190(14) 0.066(13) 0.085(10) -0.049(13)
O10 0.196(11) 0.246(15) 0.100(8) -0.016(8) 0.055(8) -0.038(10)
O11 0.297(19) 1.08(7) 0.240(18) 0.38(3) 0.176(16) 0.45(3)

loop_
_atom_type_symbol
_atom_type_description
_atom_type_scat_dispersion_real
_atom_type_scat_dispersion_imag
_atom_type_scat_source
C C 0.0033 0.0016 'International Tables Vol C Tables 4.2.6.8 and 6.1.1.4'
H H 0.0000 0.0000 'International Tables Vol C Tables 4.2.6.8 and 6.1.1.4'
Li Li -0.0003 0.0001 'International Tables Vol C Tables 4.2.6.8 and 6.1.1.4'
O O 0.0106 0.0060 'International Tables Vol C Tables 4.2.6.8 and 6.1.1.4'
P P 0.1023 0.0942 'International Tables Vol C Tables 4.2.6.8 and 6.1.1.4'

loop_
_geom_angle_atom_site_label_1
_geom_angle_atom_site_label_2
_geom_angle_atom_site_label_3
_geom_angle
O3 Li1 O1 114.7(6)
O3 Li1 O2 111.1(6)
O1 Li1 O2 96.1(5)
O3 Li1 O4 98.6(5)
O1 Li1 O4 105.4(6)
O2 Li1 O4 131.5(6)
O3 Li1 P1 128.5(5)
O1 Li1 P1 23.7(2)
O2 Li1 P1 73.2(4)
O4 Li1 P1 116.5(5)
O3 Li1 P3 23.0(2)
O1 Li1 P3 121.6(5)
O2 Li1 P3 127.5(5)
O4 Li1 P3 75.6(4)
P1 Li1 P3 142.4(4)
P1 O1 Li1 125.1(4)
O1 P1 C13 114.5(3)
O1 P1 C7 108.7(3)
C13 P1 C7 105.3(3)
O1 P1 C1 113.0(3)
C13 P1 C1 107.6(3)
C7 P1 C1 107.2(3)
O1 P1 Li1 31.2(3)
C13 P1 Li1 92.1(3)
C7 P1 Li1 138.4(3)
C1 P1 Li1 102.8(3)
O2 P2 C19 109.8(3)
O2 P2 C25 112.0(3)
C19 P2 C25 107.7(3)
O2 P2 C2 114.0(3)
C19 P2 C2 106.1(3)
C25 P2 C2 107.0(3)
P2 O2 Li1 144.4(4)
C6 C1 C2 118.9(6)
C6 C1 P1 116.7(6)
C2 C1 P1 124.3(5)
C3 C2 C1 119.2(6)
C3 C2 P2 116.4(5)
C1 C2 P2 124.4(5)
C2 C3 C4 121.3(7)
C2 C3 H3A 119.3
C4 C3 H3A 119.3
C5 C4 C3 118.9(7)
C5 C4 H4A 120.5
C3 C4 H4A 120.5
C4 C5 C6 120.3(7)
C4 C5 H5A 119.8
C6 C5 H5A 119.9
C5 C6 C1 121.2(7)
C5 C6 H6A 119.4
C1 C6 H6A 119.4
C12 C7 C8 119.0(7)
C12 C7 P1 124.1(5)
C8 C7 P1 116.8(5)
C7 C8 C9 120.7(7)
C7 C8 H8A 119.6
C9 C8 H8A 119.7
C10 C9 C8 118.3(8)
C10 C9 H9A 120.9
C8 C9 H9A 120.9
C11 C10 C9 121.4(8)
C11 C10 H10A 119.3
C9 C10 H10A 119.3
C10 C11 C12 119.5(7)
C10 C11 H11A 120.2
C12 C11 H11A 120.2
C7 C12 C11 121.0(7)
C7 C12 H12A 119.5
C11 C12 H12A 119.5
C18 C13 C14 119.1(6)
C18 C13 P1 121.8(5)
C14 C13 P1 119.0(5)
C15 C14 C13 120.2(6)
C15 C14 H14A 119.9
C13 C14 H14A 119.9
C14 C15 C16 119.9(7)
C14 C15 H15A 120.0
C16 C15 H15A 120.0
C17 C16 C15 120.6(6)
C17 C16 H16A 119.7
C15 C16 H16A 119.7
C16 C17 C18 119.4(7)
C16 C17 H17A 120.3
C18 C17 H17A 120.3
C13 C18 C17 120.7(6)
C13 C18 H18A 119.7
C17 C18 H18A 119.7
C20 C19 C24 118.5(7)
C20 C19 P2 118.2(5)
C24 C19 P2 123.3(6)
C19 C20 C21 121.1(7)
C19 C20 H20A 119.4
C21 C20 H20A 119.4
C22 C21 C20 119.5(8)
C22 C21 H21A 120.3
C20 C21 H21A 120.3
C21 C22 C23 121.2(8)
C21 C22 H22A 119.4
C23 C22 H22A 119.4
C24 C23 C22 119.1(8)
C24 C23 H23A 120.5
C22 C23 H23A 120.5
C23 C24 C19 120.6(8)
C23 C24 H24A 119.7
C19 C24 H24A 119.7
C26 C25 C30 119.6(6)
C26 C25 P2 117.1(5)
C30 C25 P2 123.3(5)
C25 C26 C27 119.4(7)
C25 C26 H26A 120.3
C27 C26 H26A 120.3
C28 C27 C26 120.9(7)
C28 C27 H27A 119.6
C26 C27 H27A 119.6
C27 C28 C29 120.0(8)
C27 C28 H28A 120.0
C29 C28 H28A 120.0
C30 C29 C28 120.5(8)
C30 C29 H29A 119.7
C28 C29 H29A 119.7
C29 C30 C25 119.5(7)
C29 C30 H30A 120.2
C25 C30 H30A 120.2
O3 P3 C37 113.2(3)
O3 P3 C31 111.7(3)
C37 P3 C31 109.6(3)
O3 P3 C43 109.1(3)
C37 P3 C43 106.9(3)
C31 P3 C43 105.9(3)
O3 P3 Li1 30.0(3)
C37 P3 Li1 95.5(3)
C31 P3 Li1 97.8(3)
C43 P3 Li1 139.0(3)
P3 O3 Li1 127.0(4)
O4 P4 C55 113.6(3)
O4 P4 C49 111.5(3)
C55 P4 C49 106.3(3)
O4 P4 C32 114.3(3)
C55 P4 C32 105.0(3)
C49 P4 C32 105.4(3)
P4 O4 Li1 136.6(4)
C36 C31 C32 117.3(6)
C36 C31 P3 117.5(5)
C32 C31 P3 124.6(5)
C33 C32 C31 118.8(6)
C33 C32 P4 117.3(5)
C31 C32 P4 123.8(5)
C32 C33 C34 122.0(7)
C32 C33 H33A 119.0
C34 C33 H33A 119.0
C35 C34 C33 121.7(7)
C35 C34 H34A 119.2
C33 C34 H34A 119.1
C34 C35 C36 119.1(7)
C34 C35 H35A 120.4
C36 C35 H35A 120.4
C31 C36 C35 121.0(7)
C31 C36 H36A 119.5
C35 C36 H36A 119.5
C42 C37 C38 120.9(6)
C42 C37 P3 121.6(5)
C38 C37 P3 117.1(5)
C39 C38 C37 119.2(8)
C39 C38 H38A 120.4
C37 C38 H38A 120.4
C40 C39 C38 119.9(8)
C40 C39 H39A 120.0
C38 C39 H39A 120.0
C39 C40 C41 121.0(7)
C39 C40 H40A 119.5
C41 C40 H40A 119.4
C40 C41 C42 119.6(8)
C40 C41 H41A 120.2
C42 C41 H41A 120.2
C37 C42 C41 119.2(7)
C37 C42 H42A 120.4
C41 C42 H42A 120.4
C48 C43 C44 119.7(6)
C48 C43 P3 124.4(5)
C44 C43 P3 115.9(5)
C45 C44 C43 118.8(7)
C45 C44 H44A 120.6
C43 C44 H44A 120.6
C46 C45 C44 121.3(8)
C46 C45 H45A 119.3
C44 C45 H45A 119.3
C45 C46 C47 120.0(7)
C45 C46 H46A 120.0
C47 C46 H46A 120.0
C46 C47 C48 120.6(7)
C46 C47 H47A 119.7
C48 C47 H47A 119.7
C43 C48 C47 119.4(7)
C43 C48 H48A 120.3
C47 C48 H48A 120.3
C54 C49 C50 119.0(7)
C54 C49 P4 123.3(6)
C50 C49 P4 117.7(5)
C51 C50 C49 119.1(7)
C51 C50 H50A 120.5
C49 C50 H50A 120.5
C50 C51 C52 121.8(9)
C50 C51 H51A 119.1
C52 C51 H51A 119.1
C53 C52 C51 120.0(9)
C53 C52 H52A 120.0
C51 C52 H52A 120.0
C52 C53 C54 119.5(9)
C52 C53 H53A 120.2
C54 C53 H53A 120.2
C49 C54 C53 120.6(8)
C49 C54 H54A 119.7
C53 C54 H54A 119.7
C60 C55 C56 119.0(7)
C60 C55 P4 124.1(6)
C56 C55 P4 116.8(6)
C57 C56 C55 119.0(8)
C57 C56 H56A 120.5
C55 C56 H56A 120.5
C58 C57 C56 119.9(8)
C58 C57 H57A 120.1
C56 C57 H57A 120.0
C59 C58 C57 120.9(9)
C59 C58 H58A 119.5
C57 C58 H58A 119.6
C58 C59 C60 121.0(9)
C58 C59 H59A 119.5
C60 C59 H59A 119.5
C59 C60 C55 120.2(8)
C59 C60 H60A 119.9
C55 C60 H60A 119.9

loop_
_geom_bond_atom_site_label_1
_geom_bond_atom_site_label_2
_geom_bond_distance
Li1 O3 1.898(12)
Li1 O1 1.906(12)
Li1 O2 1.914(13)
Li1 O4 1.931(12)
Li1 P1 3.010(11)
Li1 P3 3.032(11)
O1 P1 1.478(4)
P1 C13 1.796(6)
P1 C7 1.798(7)
P1 C1 1.818(7)
P2 O2 1.479(4)
P2 C19 1.788(7)
P2 C25 1.794(7)
P2 C2 1.815(7)
C1 C6 1.396(9)
C1 C2 1.405(9)
C2 C3 1.386(9)
C3 C4 1.403(10)
C3 H3A 0.9400
C4 C5 1.378(11)
C4 H4A 0.9400
C5 C6 1.384(10)
C5 H5A 0.9400
C6 H6A 0.9400
C7 C12 1.373(9)
C7 C8 1.390(10)
C8 C9 1.391(11)
C8 H8A 0.9400
C9 C10 1.390(11)
C9 H9A 0.9400
C10 C11 1.361(11)
C10 H10A 0.9400
C11 C12 1.381(10)
C11 H11A 0.9400
C12 H12A 0.9400
C13 C18 1.364(9)
C13 C14 1.395(9)
C14 C15 1.364(9)
C14 H14A 0.9400
C15 C16 1.378(10)
C15 H15A 0.9400
C16 C17 1.361(10)
C16 H16A 0.9400
C17 C18 1.391(9)
C17 H17A 0.9400
C18 H18A 0.9400
C19 C20 1.359(10)
C19 C24 1.408(10)
C20 C21 1.402(10)
C20 H20A 0.9400
C21 C22 1.337(11)
C21 H21A 0.9400
C22 C23 1.398(12)
C22 H22A 0.9400
C23 C24 1.367(11)
C23 H23A 0.9400
C24 H24A 0.9400
C25 C26 1.376(9)
C25 C30 1.388(9)
C26 C27 1.387(10)
C26 H26A 0.9400
C27 C28 1.344(12)
C27 H27A 0.9400
C28 C29 1.375(12)
C28 H28A 0.9400
C29 C30 1.370(10)
C29 H29A 0.9400
C30 H30A 0.9400
P3 O3 1.485(4)
P3 C37 1.804(6)
P3 C31 1.804(7)
P3 C43 1.805(7)
P4 O4 1.462(5)
P4 C55 1.789(7)
P4 C49 1.804(7)
P4 C32 1.811(7)
C31 C36 1.412(9)
C31 C32 1.428(9)
C32 C33 1.375(9)
C33 C34 1.375(10)
C33 H33A 0.9400
C34 C35 1.325(10)
C34 H34A 0.9400
C35 C36 1.419(10)
C35 H35A 0.9400
C36 H36A 0.9400
C37 C42 1.361(9)
C37 C38 1.394(9)
C38 C39 1.378(10)
C38 H38A 0.9400
C39 C40 1.358(12)
C39 H39A 0.9400
C40 C41 1.376(11)
C40 H40A 0.9400
C41 C42 1.393(10)
C41 H41A 0.9400
C42 H42A 0.9400
C43 C48 1.378(9)
C43 C44 1.416(9)
C44 C45 1.390(10)
C44 H44A 0.9400
C45 C46 1.363(12)
C45 H45A 0.9400
C46 C47 1.368(11)
C46 H46A 0.9400
C47 C48 1.407(10)
C47 H47A 0.9400
C48 H48A 0.9400
C49 C54 1.379(10)
C49 C50 1.380(10)
C50 C51 1.354(11)
C50 H50A 0.9400
C51 C52 1.361(12)
C51 H51A 0.9400
C52 C53 1.348(13)
C52 H52A 0.9400
C53 C54 1.376(12)
C53 H53A 0.9400
C54 H54A 0.9400
C55 C60 1.376(10)
C55 C56 1.395(9)
C56 C57 1.379(11)
C56 H56A 0.9400
C57 C58 1.367(13)
C57 H57A 0.9400
C58 C59 1.328(13)
C58 H58A 0.9400
C59 C60 1.362(11)
C59 H59A 0.9400
C60 H60A 0.9400

loop_
_geom_torsion_atom_site_label_1
_geom_torsion_atom_site_label_2
_geom_torsion_atom_site_label_3
_geom_torsion_atom_site_label_4
_geom_torsion
O3 Li1 O1 P1 131.0(5)
O2 Li1 O1 P1 14.3(7)
O4 Li1 O1 P1 -121.8(5)
P3 Li1 O1 P1 156.0(4)
Li1 O1 P1 C13 47.5(6)
Li1 O1 P1 C7 164.9(5)
Li1 O1 P1 C1 -76.2(5)
O3 Li1 P1 O1 -61.2(7)
O2 Li1 P1 O1 -165.1(7)
O4 Li1 P1 O1 66.4(6)
P3 Li1 P1 O1 -34.6(5)
O3 Li1 P1 C13 161.0(7)
O1 Li1 P1 C13 -137.8(5)
O2 Li1 P1 C13 57.1(4)
O4 Li1 P1 C13 -71.4(5)
P3 Li1 P1 C13 -172.4(7)
O3 Li1 P1 C7 -83.0(8)
O1 Li1 P1 C7 -21.8(7)
O2 Li1 P1 C7 173.1(4)
O4 Li1 P1 C7 44.6(7)
P3 Li1 P1 C7 -56.5(9)
O3 Li1 P1 C1 52.4(7)
O1 Li1 P1 C1 113.6(5)
O2 Li1 P1 C1 -51.5(4)
O4 Li1 P1 C1 180.0(5)
P3 Li1 P1 C1 79.0(7)
C19 P2 O2 Li1 82.6(8)
C25 P2 O2 Li1 -157.8(7)
C2 P2 O2 Li1 -36.2(8)
O3 Li1 O2 P2 -61.2(10)
O1 Li1 O2 P2 58.3(9)
O4 Li1 O2 P2 175.1(5)
P1 Li1 O2 P2 64.3(7)
P3 Li1 O2 P2 -79.9(9)
O1 P1 C1 C6 -107.5(5)
C13 P1 C1 C6 125.0(5)
C7 P1 C1 C6 12.2(6)
Li1 P1 C1 C6 -138.6(5)
O1 P1 C1 C2 68.0(6)
C13 P1 C1 C2 -59.4(6)
C7 P1 C1 C2 -172.3(5)
Li1 P1 C1 C2 36.9(6)
C6 C1 C2 C3 -4.6(9)
P1 C1 C2 C3 180.0(5)
C6 C1 C2 P2 178.1(5)
P1 C1 C2 P2 2.6(8)
O2 P2 C2 C3 157.7(5)
C19 P2 C2 C3 36.8(6)
C25 P2 C2 C3 -77.9(6)
O2 P2 C2 C1 -24.9(6)
C19 P2 C2 C1 -145.7(5)
C25 P2 C2 C1 99.5(6)
C1 C2 C3 C4 3.4(10)
P2 C2 C3 C4 -179.0(6)
C2 C3 C4 C5 1.0(11)
C3 C4 C5 C6 -4.3(11)
C4 C5 C6 C1 3.1(10)
C2 C1 C6 C5 1.4(9)
P1 C1 C6 C5 177.2(5)
O1 P1 C7 C12 -136.1(6)
C13 P1 C7 C12 -13.0(7)
C1 P1 C7 C12 101.4(7)
Li1 P1 C7 C12 -124.4(6)
O1 P1 C7 C8 40.8(7)
C13 P1 C7 C8 163.9(6)
C1 P1 C7 C8 -81.7(6)
Li1 P1 C7 C8 52.5(8)
C12 C7 C8 C9 2.6(12)
P1 C7 C8 C9 -174.5(7)
C7 C8 C9 C10 -1.7(14)
C8 C9 C10 C11 0.2(14)
C9 C10 C11 C12 0.5(14)
C8 C7 C12 C11 -1.9(12)
P1 C7 C12 C11 175.0(6)
C10 C11 C12 C7 0.4(13)
O1 P1 C13 C18 -158.5(5)
C7 P1 C13 C18 82.2(6)
C1 P1 C13 C18 -31.9(6)
Li1 P1 C13 C18 -136.0(6)
O1 P1 C13 C14 22.0(6)
C7 P1 C13 C14 -97.3(6)
C1 P1 C13 C14 148.6(5)
Li1 P1 C13 C14 44.5(6)
C18 C13 C14 C15 -0.5(10)
P1 C13 C14 C15 179.1(5)
C13 C14 C15 C16 1.5(10)
C14 C15 C16 C17 -2.6(11)
C15 C16 C17 C18 2.6(11)
C14 C13 C18 C17 0.5(10)
P1 C13 C18 C17 -179.1(5)
C16 C17 C18 C13 -1.6(11)
O2 P2 C19 C20 -24.9(6)
C25 P2 C19 C20 -147.1(5)
C2 P2 C19 C20 98.7(6)
O2 P2 C19 C24 152.4(6)
C25 P2 C19 C24 30.2(7)
C2 P2 C19 C24 -84.1(6)
C24 C19 C20 C21 -0.7(10)
P2 C19 C20 C21 176.7(5)
C19 C20 C21 C22 1.2(11)
C20 C21 C22 C23 -1.7(13)
C21 C22 C23 C24 1.8(14)
C22 C23 C24 C19 -1.3(12)
C20 C19 C24 C23 0.8(11)
P2 C19 C24 C23 -176.4(6)
O2 P2 C25 C26 -29.4(6)
C19 P2 C25 C26 91.3(6)
C2 P2 C25 C26 -155.0(5)
O2 P2 C25 C30 151.1(6)
C19 P2 C25 C30 -88.1(7)
C2 P2 C25 C30 25.5(7)
C30 C25 C26 C27 1.0(11)
P2 C25 C26 C27 -178.5(6)
C25 C26 C27 C28 -1.3(12)
C26 C27 C28 C29 0.3(13)
C27 C28 C29 C30 1.0(14)
C28 C29 C30 C25 -1.3(13)
C26 C25 C30 C29 0.3(12)
P2 C25 C30 C29 179.7(7)
O1 Li1 P3 O3 -79.0(7)
O2 Li1 P3 O3 50.0(6)
O4 Li1 P3 O3 -178.3(8)
P1 Li1 P3 O3 -63.4(7)
O3 Li1 P3 C37 -128.7(6)
O1 Li1 P3 C37 152.4(6)
O2 Li1 P3 C37 -78.7(6)
O4 Li1 P3 C37 53.0(4)
P1 Li1 P3 C37 167.9(7)
O3 Li1 P3 C31 120.6(5)
O1 Li1 P3 C31 41.7(6)
O2 Li1 P3 C31 170.6(6)
O4 Li1 P3 C31 -57.7(4)
P1 Li1 P3 C31 57.2(7)
O3 Li1 P3 C43 -4.8(8)
O1 Li1 P3 C43 -83.7(7)
O2 Li1 P3 C43 45.2(8)
O4 Li1 P3 C43 176.9(3)
P1 Li1 P3 C43 -68.2(9)
C37 P3 O3 Li1 57.7(6)
C31 P3 O3 Li1 -66.6(6)
C43 P3 O3 Li1 176.7(5)
O1 Li1 O3 P3 113.0(6)
O2 Li1 O3 P3 -139.3(5)
O4 Li1 O3 P3 1.6(7)
P1 Li1 O3 P3 135.8(5)
C55 P4 O4 Li1 -150.2(6)
C49 P4 O4 Li1 89.6(7)
C32 P4 O4 Li1 -29.7(7)
O3 Li1 O4 P4 63.7(8)
O1 Li1 O4 P4 -55.0(8)
O2 Li1 O4 P4 -168.0(5)
P1 Li1 O4 P4 -77.4(7)
P3 Li1 O4 P4 64.4(6)
O3 P3 C31 C36 -109.7(5)
C37 P3 C31 C36 124.0(5)
C43 P3 C31 C36 9.0(6)
Li1 P3 C31 C36 -137.2(5)
O3 P3 C31 C32 61.5(6)
C37 P3 C31 C32 -64.8(6)
C43 P3 C31 C32 -179.8(5)
Li1 P3 C31 C32 33.9(6)
C36 C31 C32 C33 0.2(9)
P3 C31 C32 C33 -171.0(5)
C36 C31 C32 P4 -175.3(5)
P3 C31 C32 P4 13.5(8)
O4 P4 C32 C33 147.3(5)
C55 P4 C32 C33 -87.5(6)
C49 P4 C32 C33 24.6(6)
O4 P4 C32 C31 -37.2(7)
C55 P4 C32 C31 88.0(6)
C49 P4 C32 C31 -159.9(6)
C31 C32 C33 C34 -1.6(11)
P4 C32 C33 C34 174.1(6)
C32 C33 C34 C35 2.5(12)
C33 C34 C35 C36 -1.8(12)
C32 C31 C36 C35 0.5(10)
P3 C31 C36 C35 172.3(6)
C34 C35 C36 C31 0.3(12)
O3 P3 C37 C42 -170.9(6)
C31 P3 C37 C42 -45.4(7)
C43 P3 C37 C42 68.9(7)
Li1 P3 C37 C42 -145.7(6)
O3 P3 C37 C38 15.6(6)
C31 P3 C37 C38 141.0(5)
C43 P3 C37 C38 -104.6(5)
Li1 P3 C37 C38 40.7(6)
C42 C37 C38 C39 1.5(10)
P3 C37 C38 C39 175.1(5)
C37 C38 C39 C40 -2.8(11)
C38 C39 C40 C41 3.3(12)
C39 C40 C41 C42 -2.3(12)
C38 C37 C42 C41 -0.5(11)
P3 C37 C42 C41 -173.9(6)
C40 C41 C42 C37 0.9(12)
O3 P3 C43 C48 -167.6(5)
C37 P3 C43 C48 -44.8(7)
C31 P3 C43 C48 72.1(6)
Li1 P3 C43 C48 -165.1(5)
O3 P3 C43 C44 9.4(6)
C37 P3 C43 C44 132.2(5)
C31 P3 C43 C44 -111.0(5)
Li1 P3 C43 C44 11.9(7)
C48 C43 C44 C45 -2.2(10)
P3 C43 C44 C45 -179.3(6)
C43 C44 C45 C46 -0.7(12)
C44 C45 C46 C47 3.4(13)
C45 C46 C47 C48 -3.1(12)
C44 C43 C48 C47 2.5(10)
P3 C43 C48 C47 179.3(5)
C46 C47 C48 C43 0.1(11)
O4 P4 C49 C54 131.9(7)
C55 P4 C49 C54 7.6(8)
C32 P4 C49 C54 -103.6(7)
O4 P4 C49 C50 -48.7(7)
C55 P4 C49 C50 -173.0(6)
C32 P4 C49 C50 75.8(6)
C54 C49 C50 C51 -2.9(12)
P4 C49 C50 C51 177.6(7)
C49 C50 C51 C52 0.7(14)
C50 C51 C52 C53 2.3(15)
C51 C52 C53 C54 -2.9(16)
C50 C49 C54 C53 2.4(13)
P4 C49 C54 C53 -178.3(7)
C52 C53 C54 C49 0.6(15)
O4 P4 C55 C60 138.6(7)
C49 P4 C55 C60 -98.4(7)
C32 P4 C55 C60 13.0(8)
O4 P4 C55 C56 -39.5(7)
C49 P4 C55 C56 83.5(6)
C32 P4 C55 C56 -165.1(6)
C60 C55 C56 C57 2.3(12)
P4 C55 C56 C57 -179.4(7)
C55 C56 C57 C58 -2.2(14)
C56 C57 C58 C59 1.7(16)
C57 C58 C59 C60 -1.2(17)
C58 C59 C60 C55 1.4(15)
C56 C55 C60 C59 -1.9(13)
P4 C55 C60 C59 180.0(7)
